data_7108748
loop_
_publ_author_name
'Jiehu Cui'
'Yizhi Li'
'Zijian Guo'
'Hegen Zheng'

_publ_section_title
;
 A porous metal-organic framework based on Zn6O2 clusters:: chemical
 stability, gas adsorption properties and solvatochromic behavior
;
_journal_name_full Chem.Commun.
_journal_page_first 555
_journal_paper_doi 10.1039/c2cc36713k
_journal_volume 49
_journal_year 2013
_chemical_formula_moiety 'C42 H30 O22 Zn5 '
_chemical_formula_sum 'C42 H30 O22 Zn5'
_chemical_formula_weight 1213.61
_chemical_name_systematic
;
?
;
_space_group_IT_number 2
_symmetry_cell_setting triclinic
_symmetry_space_group_name_Hall '-P 1'
_symmetry_space_group_name_H-M 'P -1'
_atom_sites_solution_hydrogens geom
_atom_sites_solution_primary direct
_atom_sites_solution_secondary difmap
_audit_creation_method SHELXL-97
_cell_angle_alpha 95.723(3)
_cell_angle_beta 99.878(4)
_cell_angle_gamma 97.860(4)
_cell_formula_units_Z 1
_cell_length_a 6.3108(13)
_cell_length_b 12.639(3)
_cell_length_c 15.631(3)
_cell_measurement_reflns_used 4257
_cell_measurement_temperature 293(2)
_cell_measurement_theta_max 25
_cell_measurement_theta_min 0.983
_cell_volume 1207.0(4)
_computing_cell_refinement 'SMART (Bruker, 2000)'
_computing_data_collection 'SMART (Bruker, 2000)'
_computing_data_reduction 'SMART (Bruker, 2000)'
_computing_molecular_graphics SHELXTL
_computing_publication_material SHELXTL
_computing_structure_refinement 'SHELXL-97 (Sheldrick, 2008)'
_computing_structure_solution 'SHELXS-97 (Sheldrick, 2008)'
_diffrn_ambient_temperature 293(2)
_diffrn_measured_fraction_theta_full 0.983
_diffrn_measured_fraction_theta_max 0.983
_diffrn_measurement_device_type 'phi and omega scans'
_diffrn_radiation_monochromator graphite
_diffrn_radiation_source 'fine-focus sealed tube'
_diffrn_radiation_type MoK\a
_diffrn_radiation_wavelength 0.71073
_diffrn_reflns_av_R_equivalents 0.0192
_diffrn_reflns_av_sigmaI/netI 0.0426
_diffrn_reflns_limit_h_max 7
_diffrn_reflns_limit_h_min -6
_diffrn_reflns_limit_k_max 11
_diffrn_reflns_limit_k_min -15
_diffrn_reflns_limit_l_max 18
_diffrn_reflns_limit_l_min -18
_diffrn_reflns_number 6031
_diffrn_reflns_theta_full 25.00
_diffrn_reflns_theta_max 25.00
_diffrn_reflns_theta_min 1.98
_exptl_absorpt_coefficient_mu 2.528
_exptl_absorpt_correction_T_max 0.588
_exptl_absorpt_correction_T_min 0.473
_exptl_absorpt_correction_type multi-scan
_exptl_absorpt_process_details 'SADABS; Bruker, 2000'
_exptl_crystal_colour colorless
_exptl_crystal_density_diffrn 1.670
_exptl_crystal_density_method 'not measured'
_exptl_crystal_description block
_exptl_crystal_F_000 608
_exptl_crystal_size_max 0.30
_exptl_crystal_size_mid 0.26
_exptl_crystal_size_min 0.21
_platon_squeeze_details
;
;
_refine_diff_density_max 0.982
_refine_diff_density_min -0.818
_refine_diff_density_rms 0.116
_refine_ls_extinction_method none
_refine_ls_goodness_of_fit_ref 1.046
_refine_ls_hydrogen_treatment constr
_refine_ls_matrix_type full
_refine_ls_number_parameters 341
_refine_ls_number_reflns 4182
_refine_ls_number_restraints 522
_refine_ls_restrained_S_all 1.018
_refine_ls_R_factor_all 0.0494
_refine_ls_R_factor_gt 0.0423
_refine_ls_shift/su_max 0.004
_refine_ls_shift/su_mean 0.000
_refine_ls_structure_factor_coef Fsqd
_refine_ls_weighting_details 'calc w=1/[\s^2^(Fo^2^)+(0.0611P)^2^+2.9192P] where P=(Fo^2^+2Fc^2^)/3'
_refine_ls_weighting_scheme calc
_refine_ls_wR_factor_gt 0.1177
_refine_ls_wR_factor_ref 0.1220
_reflns_number_gt 3555
_reflns_number_total 4257
_reflns_threshold_expression >2sigma(I)
_cod_data_source_file c2cc36713k.txt
_cod_data_source_block 110512a
_cod_original_sg_symbol_Hall '-P 1 '
_cod_original_sg_symbol_H-M 'P -1 '
_cod_original_formula_sum 'C42 H30 O22 Zn5 '
_cod_database_code 7108748

loop_
_symmetry_equiv_pos_as_xyz
'x, y, z'
'-x, -y, -z'

loop_
_atom_site_label
_atom_site_type_symbol
_atom_site_fract_x
_atom_site_fract_y
_atom_site_fract_z
_atom_site_U_iso_or_equiv
_atom_site_adp_type
_atom_site_occupancy
_atom_site_symmetry_multiplicity
_atom_site_calc_flag
_atom_site_refinement_flags
_atom_site_disorder_assembly
_atom_site_disorder_group
C1 C 0.3306(4) 0.80432(19) 0.22001(15) 0.0295(6) Uani 1 1 d U . .
C2 C 0.4022(4) 0.72022(18) 0.27567(15) 0.0269(6) Uani 1 1 d U . .
C3 C 0.2984(4) 0.69553(18) 0.34412(14) 0.0256(5) Uani 1 1 d U . .
H3A H 0.1837 0.7301 0.3558 0.031 Uiso 1 1 calc R . .
C4 C 0.3672(4) 0.61936(18) 0.39440(14) 0.0270(5) Uani 1 1 d U . .
C5 C 0.5339(4) 0.56572(18) 0.37740(15) 0.0285(5) Uani 1 1 d U . .
H5A H 0.5771 0.5132 0.4112 0.034 Uiso 1 1 calc R . .
C6 C 0.6351(4) 0.59130(18) 0.30963(15) 0.0271(5) Uani 1 1 d U . .
C7 C 0.5737(4) 0.66708(19) 0.25775(16) 0.0300(6) Uani 1 1 d U . .
H7A H 0.6439 0.6829 0.2118 0.036 Uiso 1 1 calc R . .
C8 C 0.7937(4) 0.45542(18) 0.23895(15) 0.0275(5) Uani 1 1 d U . .
C9 C 0.5962(4) 0.39973(19) 0.19517(16) 0.0320(6) Uani 1 1 d U . .
H9A H 0.4677 0.4234 0.2042 0.038 Uiso 1 1 calc R . .
C10 C 0.5896(4) 0.30846(19) 0.13766(16) 0.0321(6) Uani 1 1 d U . .
H10A H 0.4557 0.2710 0.1081 0.038 Uiso 1 1 calc R . .
C11 C 0.7795(3) 0.27185(17) 0.12328(14) 0.0233(5) Uani 1 1 d U . .
C12 C 0.9766(4) 0.32925(19) 0.16747(16) 0.0306(6) Uani 1 1 d U . .
H12A H 1.1054 0.3061 0.1581 0.037 Uiso 1 1 calc R . .
C13 C 0.9851(4) 0.42030(19) 0.22524(16) 0.0313(6) Uani 1 1 d U . .
H13A H 1.1188 0.4580 0.2549 0.038 Uiso 1 1 calc R . .
C14 C 0.7749(4) 0.17277(17) 0.06336(14) 0.0228(5) Uani 1 1 d U . .
C15 C 0.2441(4) 0.67052(18) 0.52438(14) 0.0265(5) Uani 1 1 d U . .
C16 C 0.4183(4) 0.7463(2) 0.56205(16) 0.0362(6) Uani 1 1 d U . .
H16A H 0.5493 0.7472 0.5423 0.043 Uiso 1 1 calc R . .
C17 C 0.4012(4) 0.8215(2) 0.62913(17) 0.0380(6) Uani 1 1 d U . .
H17A H 0.5222 0.8715 0.6561 0.046 Uiso 1 1 calc R . .
C18 C 0.2044(4) 0.82335(19) 0.65701(14) 0.0274(6) Uani 1 1 d U . .
C19 C 0.0292(4) 0.7457(2) 0.61759(16) 0.0354(6) Uani 1 1 d U . .
H19A H -0.1039 0.7455 0.6355 0.042 Uiso 1 1 calc R . .
C20 C 0.0501(4) 0.6689(2) 0.55206(17) 0.0376(6) Uani 1 1 d U . .
H20A H -0.0675 0.6161 0.5267 0.045 Uiso 1 1 calc R . .
C21 C 0.1825(4) 0.90632(19) 0.72842(14) 0.0280(6) Uani 1 1 d U . .
O1 O 0.2501(2) 1.01876(12) 0.10783(9) 0.0222(4) Uani 1 1 d U . .
H1A H 0.2886 1.0859 0.1241 0.027 Uiso 1 1 d R . .
O2 O -0.1861(2) 0.91791(12) 0.08609(9) 0.0233(4) Uani 1 1 d U . .
H2B H -0.2992 0.9450 0.0928 0.028 Uiso 1 1 d R . .
O3 O 0.4203(3) 0.81939(13) 0.15633(11) 0.0362(5) Uani 1 1 d U . .
O4 O 0.1826(3) 0.85181(15) 0.24266(12) 0.0431(5) Uani 1 1 d U . .
O5 O 0.8181(3) 0.54571(13) 0.29734(11) 0.0350(5) Uani 1 1 d . . .
O6 O 0.9518(2) 0.15059(12) 0.04763(10) 0.0278(4) Uani 1 1 d U . .
O7 O 0.5910(2) 0.11498(12) 0.03212(9) 0.0239(4) Uani 1 1 d U . .
O8 O 0.2603(3) 0.58908(12) 0.46097(10) 0.0337(5) Uani 1 1 d . . .
O9 O 0.3528(3) 0.95406(15) 0.77722(11) 0.0383(5) Uani 1 1 d U . .
O10 O -0.0072(3) 0.92210(14) 0.73462(11) 0.0363(5) Uani 1 1 d U . .
O11 O 0.1995(9) 0.5248(5) 1.0250(4) 0.0387(12) Uani 0.291(2) 1 d PU A 1
H11A H 0.2172 0.5915 1.0437 0.058 Uiso 0.291(2) 1 d PR A 1
H11B H 0.0693 0.4966 1.0251 0.058 Uiso 0.291(2) 1 d PR A 1
O12 O 0.0623(11) 0.3568(6) 0.9506(4) 0.0565(14) Uani 0.291(2) 1 d PU A 1
H12B H 0.0762 0.4202 0.9770 0.085 Uiso 0.291(2) 1 d PR A 1
H12C H -0.0694 0.3266 0.9441 0.085 Uiso 0.291(2) 1 d PR A 1
O11' O 0.0500(11) 0.4540(6) 0.9873(5) 0.0279(13) Uani 0.209(2) 1 d PU . 2
H11H H 0.0847 0.4505 0.9370 0.034 Uiso 0.209(2) 1 d PR A 2
H11E H 0.0687 0.5195 1.0097 0.042 Uiso 0.209(2) 1 d PR A 2
O12' O 0.1664(14) 0.3074(8) 0.9363(6) 0.0481(16) Uani 0.209(2) 1 d PU A 2
H12D H 0.2545 0.2717 0.9638 0.058 Uiso 0.209(2) 1 d PR A 2
H12E H 0.0380 0.2736 0.9315 0.058 Uiso 0.209(2) 1 d PR A 2
Zn1 Zn 0.0000 1.0000 0.0000 0.02271(9) Uani 1 2 d S . .
Zn2 Zn 0.52004(4) 0.95418(2) 0.100549(15) 0.02196(7) Uani 1 1 d . . .
Zn3 Zn 0.05857(4) 0.96194(2) 0.186266(16) 0.02530(7) Uani 1 1 d . . .

loop_
_atom_site_aniso_label
_atom_site_aniso_U_11
_atom_site_aniso_U_22
_atom_site_aniso_U_33
_atom_site_aniso_U_23
_atom_site_aniso_U_13
_atom_site_aniso_U_12
C1 0.0331(10) 0.0267(10) 0.0299(10) 0.0039(9) 0.0057(9) 0.0086(9)
C2 0.0304(10) 0.0262(10) 0.0257(9) 0.0018(8) 0.0052(9) 0.0106(8)
C3 0.0283(9) 0.0253(9) 0.0259(9) 0.0020(8) 0.0076(8) 0.0116(8)
C4 0.0345(10) 0.0244(9) 0.0220(9) -0.0012(8) 0.0065(8) 0.0063(8)
C5 0.0342(10) 0.0248(9) 0.0257(9) -0.0004(8) 0.0006(8) 0.0109(8)
C6 0.0297(9) 0.0238(9) 0.0270(9) -0.0057(8) 0.0030(8) 0.0110(8)
C7 0.0332(10) 0.0288(10) 0.0287(10) -0.0021(9) 0.0086(9) 0.0076(8)
C8 0.0281(9) 0.0252(9) 0.0293(9) -0.0017(8) 0.0051(8) 0.0093(8)
C9 0.0236(9) 0.0328(10) 0.0390(10) -0.0075(9) 0.0065(9) 0.0101(8)
C10 0.0231(10) 0.0302(10) 0.0382(11) -0.0082(9) 0.0009(9) 0.0031(9)
C11 0.0212(9) 0.0229(9) 0.0260(9) -0.0004(8) 0.0058(8) 0.0045(8)
C12 0.0204(9) 0.0300(10) 0.0401(11) -0.0058(9) 0.0043(9) 0.0085(8)
C13 0.0204(9) 0.0325(10) 0.0374(11) -0.0092(9) 0.0022(9) 0.0054(8)
C14 0.0244(9) 0.0237(9) 0.0211(9) 0.0009(8) 0.0053(8) 0.0062(8)
C15 0.0340(10) 0.0272(9) 0.0197(9) 0.0027(8) 0.0057(8) 0.0096(8)
C16 0.0306(10) 0.0431(11) 0.0339(10) -0.0086(9) 0.0111(9) 0.0061(9)
C17 0.0301(11) 0.0461(12) 0.0329(11) -0.0102(10) 0.0062(9) -0.0001(10)
C18 0.0264(10) 0.0330(10) 0.0222(9) -0.0020(8) 0.0025(8) 0.0089(8)
C19 0.0265(10) 0.0440(12) 0.0332(11) -0.0072(10) 0.0080(9) 0.0030(9)
C20 0.0342(11) 0.0391(11) 0.0358(11) -0.0063(10) 0.0070(10) 0.0005(10)
C21 0.0279(10) 0.0345(11) 0.0228(9) 0.0014(9) 0.0070(8) 0.0081(9)
O1 0.0182(7) 0.0243(7) 0.0251(7) 0.0013(6) 0.0055(6) 0.0061(6)
O2 0.0136(6) 0.0310(7) 0.0280(7) 0.0008(6) 0.0071(6) 0.0110(6)
O3 0.0487(9) 0.0334(8) 0.0336(8) 0.0116(7) 0.0197(7) 0.0102(7)
O4 0.0486(9) 0.0508(9) 0.0444(9) 0.0227(7) 0.0209(8) 0.0309(7)
O5 0.0260(8) 0.0322(8) 0.0422(9) -0.0153(8) -0.0014(7) 0.0128(7)
O6 0.0221(7) 0.0253(8) 0.0345(8) -0.0071(7) 0.0072(7) 0.0047(6)
O7 0.0196(7) 0.0276(8) 0.0223(7) -0.0061(6) 0.0050(6) 0.0013(6)
O8 0.0553(10) 0.0226(8) 0.0267(8) 0.0017(6) 0.0150(7) 0.0095(7)
O9 0.0316(9) 0.0509(10) 0.0276(8) -0.0139(8) 0.0032(7) 0.0067(8)
O10 0.0298(8) 0.0459(9) 0.0323(8) -0.0096(8) 0.0049(7) 0.0151(7)
O11 0.032(2) 0.048(2) 0.044(2) 0.0257(19) 0.0207(19) 0.004(2)
O12 0.048(2) 0.069(2) 0.057(2) 0.024(2) 0.017(2) 0.004(2)
O11' 0.029(2) 0.042(2) 0.030(2) 0.027(2) 0.025(2) 0.023(2)
O12' 0.027(2) 0.060(3) 0.061(3) 0.016(2) 0.020(2) 0.000(2)
Zn1 0.02031(16) 0.02902(18) 0.01980(16) -0.00047(14) 0.00313(14) 0.01076(14)
Zn2 0.01566(11) 0.03008(13) 0.02088(12) 0.00115(10) 0.00430(10) 0.00654(10)
Zn3 0.02201(12) 0.03390(13) 0.02259(12) 0.00317(10) 0.00460(10) 0.01322(10)

loop_
_atom_type_symbol
_atom_type_description
_atom_type_scat_dispersion_real
_atom_type_scat_dispersion_imag
_atom_type_scat_source
C C 0.0033 0.0016 'International Tables Vol C Tables 4.2.6.8 and 6.1.1.4'
H H 0.0000 0.0000 'International Tables Vol C Tables 4.2.6.8 and 6.1.1.4'
N N 0.0061 0.0033 'International Tables Vol C Tables 4.2.6.8 and 6.1.1.4'
O O 0.0106 0.0060 'International Tables Vol C Tables 4.2.6.8 and 6.1.1.4'
Zn Zn 0.2839 1.4301 'International Tables Vol C Tables 4.2.6.8 and 6.1.1.4'

loop_
_geom_angle_atom_site_label_1
_geom_angle_atom_site_label_2
_geom_angle_atom_site_label_3
_geom_angle
_geom_angle_site_symmetry_1
_geom_angle_site_symmetry_3
O3 C1 O4 126.4(2) . .
O3 C1 C2 117.7(2) . .
O4 C1 C2 115.9(2) . .
C3 C2 C7 120.3(2) . .
C3 C2 C1 120.0(2) . .
C7 C2 C1 119.7(2) . .
C4 C3 C2 119.1(2) . .
C4 C3 H3A 120.4 . .
C2 C3 H3A 120.4 . .
C3 C4 C5 121.5(2) . .
C3 C4 O8 120.6(2) . .
C5 C4 O8 117.8(2) . .
C6 C5 C4 118.7(2) . .
C6 C5 H5A 120.7 . .
C4 C5 H5A 120.7 . .
C7 C6 C5 122.2(2) . .
C7 C6 O5 118.4(2) . .
C5 C6 O5 119.2(2) . .
C6 C7 C2 118.2(2) . .
C6 C7 H7A 120.9 . .
C2 C7 H7A 120.9 . .
O5 C8 C9 124.3(2) . .
O5 C8 C13 115.58(19) . .
C9 C8 C13 120.1(2) . .
C8 C9 C10 119.7(2) . .
C8 C9 H9A 120.2 . .
C10 C9 H9A 120.2 . .
C9 C10 C11 121.0(2) . .
C9 C10 H10A 119.5 . .
C11 C10 H10A 119.5 . .
C12 C11 C10 118.5(2) . .
C12 C11 C14 119.8(2) . .
C10 C11 C14 121.69(18) . .
C13 C12 C11 121.0(2) . .
C13 C12 H12A 119.5 . .
C11 C12 H12A 119.5 . .
C12 C13 C8 119.7(2) . .
C12 C13 H13A 120.1 . .
C8 C13 H13A 120.1 . .
O6 C14 O7 124.2(2) . .
O6 C14 C11 117.81(18) . .
O7 C14 C11 118.0(2) . .
C16 C15 C20 120.6(2) . .
C16 C15 O8 121.5(2) . .
C20 C15 O8 117.8(2) . .
C15 C16 C17 120.2(2) . .
C15 C16 H16A 119.9 . .
C17 C16 H16A 119.9 . .
C16 C17 C18 120.4(2) . .
C16 C17 H17A 119.8 . .
C18 C17 H17A 119.8 . .
C19 C18 C17 118.4(2) . .
C19 C18 C21 120.7(2) . .
C17 C18 C21 120.9(2) . .
C20 C19 C18 120.6(2) . .
C20 C19 H19A 119.7 . .
C18 C19 H19A 119.7 . .
C15 C20 C19 119.8(2) . .
C15 C20 H20A 120.1 . .
C19 C20 H20A 120.1 . .
O9 C21 O10 125.3(2) . .
O9 C21 C18 117.5(2) . .
O10 C21 C18 117.18(19) . .
Zn3 O1 Zn2 118.13(8) . .
Zn3 O1 Zn1 94.07(6) . .
Zn2 O1 Zn1 120.45(7) . .
Zn3 O1 H1A 107.7 . .
Zn2 O1 H1A 107.7 . .
Zn1 O1 H1A 107.7 . .
Zn3 O2 Zn2 117.80(7) . 1_455
Zn3 O2 Zn1 90.94(6) . .
Zn2 O2 Zn1 120.87(7) 1_455 .
Zn3 O2 H2B 113.1 . .
Zn2 O2 H2B 10.4 1_455 .
Zn1 O2 H2B 113.2 . .
C1 O3 Zn2 133.88(16) . .
C1 O4 Zn3 125.91(17) . .
C8 O5 C6 119.19(17) . .
C14 O6 Zn1 124.41(13) . 1_645
C14 O7 Zn2 125.93(14) . 2_665
C14 O7 Zn2 114.38(13) . 1_545
Zn2 O7 Zn2 98.22(6) 2_665 1_545
C15 O8 C4 116.57(17) . .
C21 O9 Zn2 144.20(17) . 2_676
C21 O10 Zn3 121.69(14) . 2_576
H11A O11 H11B 109.5 . .
H11A O11 H11E 94.5 . .
H11B O11 H11E 27.4 . .
H12B O12 H12C 109.5 . .
H12B O12 H11H 38.9 . .
H12C O12 H11H 114.5 . .
H12B O12 H12E 167.2 . .
H12C O12 H12E 65.9 . .
H11H O12 H12E 153.8 . .
O11' O11' H11B 43.7 2_567 .
O11' O11' H12B 173.6 2_567 .
H11B O11' H12B 141.4 . .
O11' O11' H11H 116.4 2_567 .
H11B O11' H11H 134.2 . .
H12B O11' H11H 63.5 . .
O11' O11' H11E 32.8 2_567 .
H11B O11' H11E 27.7 . .
H12B O11' H11E 153.5 . .
H11H O11' H11E 109.5 . .
H12D O12' H12E 108.2 . .
O6 Zn1 O6 180.00(8) 2_665 1_465
O6 Zn1 O1 84.96(6) 2_665 2_575
O6 Zn1 O1 95.04(6) 1_465 2_575
O6 Zn1 O1 95.04(6) 2_665 .
O6 Zn1 O1 84.96(6) 1_465 .
O1 Zn1 O1 180.00(6) 2_575 .
O6 Zn1 O2 93.98(6) 2_665 2_575
O6 Zn1 O2 86.02(6) 1_465 2_575
O1 Zn1 O2 83.03(6) 2_575 2_575
O1 Zn1 O2 96.97(6) . 2_575
O6 Zn1 O2 86.02(6) 2_665 .
O6 Zn1 O2 93.98(6) 1_465 .
O1 Zn1 O2 96.97(6) 2_575 .
O1 Zn1 O2 83.03(6) . .
O2 Zn1 O2 180.0 2_575 .
O6 Zn1 Zn3 84.25(5) 2_665 2_575
O6 Zn1 Zn3 95.75(5) 1_465 2_575
O1 Zn1 Zn3 41.77(4) 2_575 2_575
O1 Zn1 Zn3 138.23(4) . 2_575
O2 Zn1 Zn3 41.77(4) 2_575 2_575
O2 Zn1 Zn3 138.23(4) . 2_575
O6 Zn1 Zn3 95.75(5) 2_665 .
O6 Zn1 Zn3 84.25(5) 1_465 .
O1 Zn1 Zn3 138.23(4) 2_575 .
O1 Zn1 Zn3 41.77(4) . .
O2 Zn1 Zn3 138.23(4) 2_575 .
O2 Zn1 Zn3 41.77(4) . .
Zn3 Zn1 Zn3 179.999(10) 2_575 .
O1 Zn2 O2 168.48(6) . 1_655
O1 Zn2 O3 94.58(7) . .
O2 Zn2 O3 96.80(7) 1_655 .
O1 Zn2 O9 85.20(6) . 2_676
O2 Zn2 O9 92.47(6) 1_655 2_676
O3 Zn2 O9 92.89(7) . 2_676
O1 Zn2 O7 93.97(6) . 2_665
O2 Zn2 O7 86.44(6) 1_655 2_665
O3 Zn2 O7 96.71(6) . 2_665
O9 Zn2 O7 170.41(7) 2_676 2_665
O1 Zn2 O7 78.77(6) . 1_565
O2 Zn2 O7 89.91(6) 1_655 1_565
O3 Zn2 O7 173.02(6) . 1_565
O9 Zn2 O7 88.69(6) 2_676 1_565
O7 Zn2 O7 81.78(6) 2_665 1_565
O4 Zn3 O10 114.13(8) . 2_576
O4 Zn3 O2 118.08(7) . .
O10 Zn3 O2 112.10(7) 2_576 .
O4 Zn3 O1 109.05(8) . .
O10 Zn3 O1 109.97(7) 2_576 .
O2 Zn3 O1 90.86(6) . .
O4 Zn3 Zn1 130.16(6) . .
O10 Zn3 Zn1 114.88(6) 2_576 .
O2 Zn3 Zn1 47.29(5) . .
O1 Zn3 Zn1 44.16(4) . .

loop_
_geom_bond_atom_site_label_1
_geom_bond_atom_site_label_2
_geom_bond_distance
_geom_bond_site_symmetry_2
C1 O3 1.245(3) .
C1 O4 1.258(3) .
C1 C2 1.507(3) .
C2 C3 1.386(3) .
C2 C7 1.402(4) .
C3 C4 1.372(3) .
C3 H3A 0.9300 .
C4 C5 1.375(4) .
C4 O8 1.391(3) .
C5 C6 1.370(4) .
C5 H5A 0.9300 .
C6 C7 1.369(3) .
C6 O5 1.392(3) .
C7 H7A 0.9300 .
C8 O5 1.362(3) .
C8 C9 1.374(3) .
C8 C13 1.385(4) .
C9 C10 1.381(3) .
C9 H9A 0.9300 .
C10 C11 1.387(3) .
C10 H10A 0.9300 .
C11 C12 1.382(3) .
C11 C14 1.481(3) .
C12 C13 1.379(3) .
C12 H12A 0.9300 .
C13 H13A 0.9300 .
C14 O6 1.245(3) .
C14 O7 1.274(2) .
C15 C16 1.360(3) .
C15 C20 1.365(4) .
C15 O8 1.383(3) .
C16 C17 1.372(4) .
C16 H16A 0.9300 .
C17 C18 1.387(4) .
C17 H17A 0.9300 .
C18 C19 1.383(3) .
C18 C21 1.491(3) .
C19 C20 1.376(4) .
C19 H19A 0.9300 .
C20 H20A 0.9300 .
C21 O9 1.245(3) .
C21 O10 1.259(3) .
O1 Zn3 1.9816(16) .
O1 Zn2 2.0022(16) .
O1 Zn1 2.0722(14) .
O1 H1A 0.8500 .
O2 Zn3 1.9768(14) .
O2 Zn2 2.0137(15) 1_455
O2 Zn1 2.1805(16) .
O2 H2B 0.8500 .
O3 Zn2 2.0615(18) .
O4 Zn3 1.9059(19) .
O6 Zn1 2.0548(16) 1_645
O7 Zn2 2.1279(14) 2_665
O7 Zn2 2.4132(16) 1_545
O9 Zn2 2.1016(16) 2_676
O10 Zn3 1.9206(18) 2_576
O11 H11A 0.8500 .
O11 H11B 0.8500 .
O11 H11E 0.8111 .
O12 H12B 0.8500 .
O12 H12C 0.8500 .
O12 H11H 1.2174 .
O12 H12E 1.0465 .
O11' O11' 1.449(15) 2_567
O11' H11B 0.7392 .
O11' H12B 0.5016 .
O11' H11H 0.8500 .
O11' H11E 0.8500 .
O12' H12D 0.8500 .
O12' H12E 0.8500 .
Zn1 O6 2.0548(16) 2_665
Zn1 O6 2.0548(16) 1_465
Zn1 O1 2.0721(14) 2_575
Zn1 O2 2.1805(16) 2_575
Zn1 Zn3 2.9671(7) 2_575
Zn1 Zn3 2.9671(7) .
Zn2 O2 2.0137(16) 1_655
Zn2 O9 2.1016(16) 2_676
Zn2 O7 2.1278(14) 2_665
Zn2 O7 2.4132(16) 1_565
Zn3 O10 1.9206(18) 2_576

loop_
_platon_squeeze_void_nr
_platon_squeeze_void_average_x
_platon_squeeze_void_average_y
_platon_squeeze_void_average_z
_platon_squeeze_void_volume
_platon_squeeze_void_count_electrons
_platon_squeeze_void_content
1 0.000 0.000 0.500 143 36 ' '
2 0.445 0.364 0.950 13 3 ' '
3 0.555 0.635 0.050 13 3 ' '
